data_7241536
loop_
_publ_author_name
'Song, Xue-Qin'
'Xia, Xue-Li'
'Song, Fu-Qiang'
'Liu, Guo-Hua'
'Wang, Li'

_publ_section_title
;
 Tuning the coordination behavior of an unexplored asymmetric multidentate
 ligand for developing diverse heterometallic architectures with
 luminescent and magnetic properties
;
_journal_issue 4
_journal_name_full CrystEngComm
_journal_page_first 1000
_journal_page_last 1012
_journal_paper_doi 10.1039/D0CE01298J
_journal_volume 23
_journal_year 2021
_chemical_formula_moiety 'C62 H78 Dy2 N4 O40 Zn8'
_chemical_formula_sum 'C62 H78 Dy2 N4 O40 Zn8'
_chemical_formula_weight 2367.41
_space_group_crystal_system monoclinic
_space_group_IT_number 14
_space_group_name_Hall '-P 2ybc'
_space_group_name_H-M_alt 'P 1 21/c 1'
_atom_sites_solution_hydrogens mixed
_audit_creation_date 2019-10-04
_audit_creation_method
;
Olex2 1.2
(compiled 2018.05.29 svn.r3508 for OlexSys, GUI svn.r5506)
;
_audit_update_record
;
2020-07-19 deposited with the CCDC.	2020-11-23 downloaded from the CCDC.
;
_cell_angle_alpha 90
_cell_angle_beta 93.274(2)
_cell_angle_gamma 90
_cell_formula_units_Z 2
_cell_length_a 12.8027(9)
_cell_length_b 11.7339(8)
_cell_length_c 28.800(2)
_cell_measurement_reflns_used 9984
_cell_measurement_temperature 296(2)
_cell_measurement_theta_max 27.47
_cell_measurement_theta_min 2.24
_cell_volume 4319.4(5)
_computing_molecular_graphics 'Olex2 (Dolomanov et al., 2009)'
_computing_publication_material 'Olex2 (Dolomanov et al., 2009)'
_computing_structure_refinement 'XL (Sheldrick, 2008)'
_diffrn_ambient_temperature 296.15
_diffrn_measured_fraction_theta_full 0.999
_diffrn_measured_fraction_theta_max 0.999
_diffrn_measurement_device_type 'Bruker APEX-II CCD'
_diffrn_measurement_method '\f and \w scans'
_diffrn_radiation_type MoK\a
_diffrn_radiation_wavelength 0.71073
_diffrn_reflns_av_R_equivalents 0.0351
_diffrn_reflns_av_unetI/netI 0.0345
_diffrn_reflns_Laue_measured_fraction_full 0.999
_diffrn_reflns_Laue_measured_fraction_max 0.999
_diffrn_reflns_limit_h_max 13
_diffrn_reflns_limit_h_min -15
_diffrn_reflns_limit_k_max 13
_diffrn_reflns_limit_k_min -13
_diffrn_reflns_limit_l_max 30
_diffrn_reflns_limit_l_min -34
_diffrn_reflns_number 26510
_diffrn_reflns_point_group_measured_fraction_full 0.999
_diffrn_reflns_point_group_measured_fraction_max 0.999
_diffrn_reflns_theta_full 25.009
_diffrn_reflns_theta_max 25.009
_diffrn_reflns_theta_min 2.192
_exptl_absorpt_coefficient_mu 3.974
_exptl_absorpt_correction_type none
_exptl_crystal_colour 'pale yellow'
_exptl_crystal_density_diffrn 1.820
_exptl_crystal_description block
_exptl_crystal_F_000 2340
_exptl_crystal_size_max 0.19
_exptl_crystal_size_mid 0.13
_exptl_crystal_size_min 0.11
_refine_diff_density_max 1.343
_refine_diff_density_min -2.414
_refine_diff_density_rms 0.170
_refine_ls_extinction_method none
_refine_ls_goodness_of_fit_ref 1.028
_refine_ls_hydrogen_treatment constr
_refine_ls_matrix_type full
_refine_ls_number_parameters 531
_refine_ls_number_reflns 7609
_refine_ls_number_restraints 0
_refine_ls_restrained_S_all 1.028
_refine_ls_R_factor_all 0.0546
_refine_ls_R_factor_gt 0.0437
_refine_ls_shift/su_max 0.001
_refine_ls_shift/su_mean 0.000
_refine_ls_structure_factor_coef Fsqd
_refine_ls_weighting_details 'w=1/[\s^2^(Fo^2^)+(0.0637P)^2^+44.8259P] where P=(Fo^2^+2Fc^2^)/3'
_refine_ls_weighting_scheme calc
_refine_ls_wR_factor_gt 0.1218
_refine_ls_wR_factor_ref 0.1308
_reflns_Friedel_coverage 0.000
_reflns_number_gt 6413
_reflns_number_total 7609
_reflns_threshold_expression 'I > 2\s(I)'
_cod_data_source_file d0ce01298j2.cif
_cod_data_source_block l5zndy_sq
_cod_depositor_comments 'Adding full bibliography for 7241533--7241538.cif.'
_cod_original_cell_volume 4319.5(5)
_cod_database_code 7241536
_shelx_shelxl_version_number 2014/7
_shelx_space_group_comment
;
The symmetry employed for this shelxl refinement is uniquely defined
by the following loop, which should always be used as a source of
symmetry information in preference to the above space-group names.
They are only intended as comments.
;
_shelx_estimated_absorpt_t_max 0.669
_shelx_estimated_absorpt_t_min 0.519
_olex2_refinement_description
;
1. Fixed Uiso
 At 1.2 times of:
  All C(H) groups, All C(H,H) groups, All N(H) groups, All O(H) groups
 At 1.5 times of:
  All C(H,H,H) groups
2.a Riding coordinates:
 O20(H20), O11(H11)
2.b Ternary CH refined with riding coordinates:
 C10(H10)
2.c Secondary CH2 refined with riding coordinates:
 C9(H9A,H9B), C11(H11A,H11B)
2.d Aromatic/amide H refined with riding coordinates:
 C3(H3), C4(H4), C5(H5), C8(H8), C14(H14), C15(H15), C16(H16), N2(H2)
2.e Idealised Me refined as rotating group:
 C1(H1A,H1B,H1C), C19(H19A,H19B,H19C), C21(H21A,H21B,H21C), C23(H23A,H23B,
 H23C), C24(H24A,H24B,H24C), C26(H26A,H26B,H26C), C28(H28A,H28B,H28C), C30(H30A,
 H30B,H30C)
;
_olex2_submission_special_instructions 'No special instructions were received'

loop_
_space_group_symop_operation_xyz
'x, y, z'
'-x, y+1/2, -z+1/2'
'-x, -y, -z'
'x, -y-1/2, z-1/2'

loop_
_atom_site_label
_atom_site_type_symbol
_atom_site_fract_x
_atom_site_fract_y
_atom_site_fract_z
_atom_site_U_iso_or_equiv
_atom_site_adp_type
_atom_site_occupancy
_atom_site_site_symmetry_order
_atom_site_calc_flag
_atom_site_refinement_flags_posn
_atom_site_refinement_flags_adp
_atom_site_refinement_flags_occupancy
_atom_site_disorder_assembly
_atom_site_disorder_group
C1 C 0.9634(6) 0.4380(10) 0.6653(4) 0.061(3) Uani 1 1 d . . . . .
H1A H 0.9986 0.4585 0.6945 0.091 Uiso 1 1 calc GR . . . .
H1B H 0.9984 0.4727 0.6403 0.091 Uiso 1 1 calc GR . . . .
H1C H 0.9643 0.3567 0.6618 0.091 Uiso 1 1 calc GR . . . .
C2 C 0.7946(5) 0.4247(6) 0.6946(2) 0.0191(14) Uani 1 1 d . . . . .
C3 C 0.8253(6) 0.3905(6) 0.7387(3) 0.0274(16) Uani 1 1 d . . . . .
H3 H 0.8947 0.3976 0.7498 0.033 Uiso 1 1 calc R . . . .
C4 C 0.7496(7) 0.3444(8) 0.7670(3) 0.038(2) Uani 1 1 d . . . . .
H4 H 0.7689 0.3223 0.7973 0.045 Uiso 1 1 calc R . . . .
C5 C 0.6486(6) 0.3318(8) 0.7504(3) 0.036(2) Uani 1 1 d . . . . .
H5 H 0.5999 0.3006 0.7695 0.043 Uiso 1 1 calc R . . . .
C6 C 0.6160(5) 0.3654(6) 0.7042(2) 0.0230(15) Uani 1 1 d . . . . .
C7 C 0.6903(5) 0.4132(6) 0.6757(2) 0.0178(13) Uani 1 1 d . . . . .
C8 C 0.5095(6) 0.3423(7) 0.6877(2) 0.0266(16) Uani 1 1 d . . . . .
H8 H 0.4650 0.3124 0.7091 0.032 Uiso 1 1 calc R . . . .
C9 C 0.3653(5) 0.3202(7) 0.6325(2) 0.0248(16) Uani 1 1 d . . . . .
H9A H 0.3238 0.3154 0.6596 0.030 Uiso 1 1 calc R . . . .
H9B H 0.3685 0.2448 0.6187 0.030 Uiso 1 1 calc R . . . .
C10 C 0.3140(5) 0.4037(6) 0.5971(2) 0.0201(14) Uani 1 1 d . . . . .
H10 H 0.2952 0.4726 0.6140 0.024 Uiso 1 1 calc R . . . .
C11 C 0.2132(5) 0.3523(6) 0.5748(2) 0.0216(15) Uani 1 1 d . . . . .
H11A H 0.1646 0.3405 0.5990 0.026 Uiso 1 1 calc R . . . .
H11B H 0.1819 0.4075 0.5531 0.026 Uiso 1 1 calc R . . . .
C12 C 0.2218(5) 0.2369(6) 0.5041(2) 0.0209(15) Uani 1 1 d . . . . .
C13 C 0.2192(6) 0.1205(6) 0.4829(3) 0.0257(16) Uani 1 1 d . . . . .
C14 C 0.1969(7) 0.0235(8) 0.5099(3) 0.043(2) Uani 1 1 d . . . . .
H14 H 0.1793 0.0338 0.5405 0.052 Uiso 1 1 calc R . . . .
C15 C 0.2006(8) -0.0846(8) 0.4924(3) 0.048(2) Uani 1 1 d . . . . .
H15 H 0.1869 -0.1463 0.5114 0.058 Uiso 1 1 calc R . . . .
C16 C 0.2245(7) -0.1031(7) 0.4471(3) 0.038(2) Uani 1 1 d . . . . .
H16 H 0.2268 -0.1766 0.4352 0.046 Uiso 1 1 calc R . . . .
C17 C 0.2446(6) -0.0112(7) 0.4202(3) 0.0303(17) Uani 1 1 d . . . . .
C18 C 0.2416(5) 0.1028(6) 0.4363(2) 0.0228(15) Uani 1 1 d . . . . .
C19 C 0.2924(10) -0.1310(8) 0.3566(3) 0.056(3) Uani 1 1 d . . . . .
H19A H 0.3438 -0.1685 0.3769 0.085 Uiso 1 1 calc GR . . . .
H19B H 0.3178 -0.1253 0.3260 0.085 Uiso 1 1 calc GR . . . .
H19C H 0.2287 -0.1743 0.3553 0.085 Uiso 1 1 calc GR . . . .
C20 C 0.4492(5) 0.7426(6) 0.4867(3) 0.0224(15) Uani 1 1 d . . . . .
C21 C 0.4916(7) 0.8574(7) 0.5025(3) 0.040(2) Uani 1 1 d . . . . .
H21A H 0.5406 0.8840 0.4809 0.060 Uiso 1 1 calc GR . . . .
H21B H 0.5261 0.8502 0.5328 0.060 Uiso 1 1 calc GR . . . .
H21C H 0.4350 0.9108 0.5037 0.060 Uiso 1 1 calc GR . . . .
C22 C -0.0027(6) 0.2564(7) 0.3730(3) 0.0290(17) Uani 1 1 d . . . . .
C23 C -0.0858(8) 0.2109(10) 0.4023(3) 0.058(3) Uani 1 1 d . . . . .
H23A H -0.0539 0.1759 0.4297 0.087 Uiso 1 1 calc GR . . . .
H23B H -0.1268 0.1553 0.3848 0.087 Uiso 1 1 calc GR . . . .
H23C H -0.1302 0.2721 0.4111 0.087 Uiso 1 1 calc GR . . . .
C24 C 0.0073(8) 0.4224(9) 0.1661(3) 0.054(3) Uani 1 1 d . . . . .
H24A H 0.0309 0.4991 0.1617 0.082 Uiso 1 1 calc GR . . . .
H24B H -0.0641 0.4234 0.1747 0.082 Uiso 1 1 calc GR . . . .
H24C H 0.0119 0.3805 0.1376 0.082 Uiso 1 1 calc GR . . . .
C25 C 0.0744(6) 0.3663(7) 0.2038(3) 0.0346(19) Uani 1 1 d . . . . .
C26 C 0.6082(6) 0.2780(10) 0.3721(3) 0.056(3) Uani 1 1 d . . . . .
H26A H 0.6290 0.3305 0.3488 0.084 Uiso 1 1 calc GR . . . .
H26B H 0.6438 0.2068 0.3687 0.084 Uiso 1 1 calc GR . . . .
H26C H 0.6259 0.3089 0.4024 0.084 Uiso 1 1 calc GR . . . .
C27 C 0.4922(6) 0.2591(8) 0.3666(3) 0.0331(19) Uani 1 1 d . . . . .
C28 C 0.2149(8) -0.0357(8) 0.2180(3) 0.047(2) Uani 1 1 d . . . . .
H28A H 0.1689 -0.0976 0.2246 0.070 Uiso 1 1 calc GR . . . .
H28B H 0.2850 -0.0639 0.2165 0.070 Uiso 1 1 calc GR . . . .
H28C H 0.1927 -0.0019 0.1888 0.070 Uiso 1 1 calc GR . . . .
C29 C 0.2117(7) 0.0527(7) 0.2560(3) 0.0307(17) Uani 1 1 d . . . . .
C30 C 0.0374(5) 0.6462(8) 0.4819(3) 0.037(2) Uani 1 1 d . . . . .
H30A H 0.0414 0.7263 0.4753 0.055 Uiso 1 1 calc GR . . . .
H30B H 0.0149 0.6355 0.5128 0.055 Uiso 1 1 calc GR . . . .
H30C H -0.0117 0.6108 0.4600 0.055 Uiso 1 1 calc GR . . . .
C31 C 0.1435(5) 0.5931(6) 0.4781(2) 0.0205(14) Uani 1 1 d . . . . .
N1 N 0.4708(4) 0.3594(5) 0.64634(19) 0.0214(12) Uani 1 1 d . . . . .
N2 N 0.2251(4) 0.2453(5) 0.55029(19) 0.0213(12) Uani 1 1 d . . . . .
H2 H 0.2347 0.1842 0.5664 0.026 Uiso 1 1 calc R . . . .
O20 O 0.2389(3) 0.2943(4) 0.32156(15) 0.0177(9) Uani 1 1 d . . . . .
H20 H 0.2301 0.3585 0.3371 0.021 Uiso 1 1 d R . . . .
O1 O 0.8605(3) 0.4760(4) 0.66445(16) 0.0237(11) Uani 1 1 d . . . . .
O2 O 0.6691(3) 0.4494(4) 0.63299(15) 0.0203(10) Uani 1 1 d . . . . .
O3 O 0.3870(3) 0.4351(4) 0.56424(15) 0.0163(9) Uani 1 1 d . . . . .
O4 O 0.2221(4) 0.3256(4) 0.47968(16) 0.0229(10) Uani 1 1 d . . . . .
O5 O 0.2634(4) 0.1850(4) 0.40697(16) 0.0259(11) Uani 1 1 d . . . . .
O6 O 0.2729(5) -0.0192(5) 0.37409(17) 0.0340(13) Uani 1 1 d . . . . .
O7 O 0.4300(4) 0.7268(4) 0.44385(17) 0.0273(11) Uani 1 1 d . . . . .
O8 O 0.4362(3) 0.6691(4) 0.51790(15) 0.0179(9) Uani 1 1 d . . . . .
O9 O 0.2064(3) 0.5963(4) 0.51423(16) 0.0204(10) Uani 1 1 d . . . . .
O10 O 0.1640(4) 0.5484(4) 0.44065(17) 0.0248(11) Uani 1 1 d . . . . .
O11 O 0.3918(3) 0.4670(4) 0.45260(14) 0.0121(9) Uani 1 1 d . . . . .
H11 H 0.4410 0.4047 0.4599 0.015 Uiso 1 1 d R . . . .
O12 O 0.4614(4) 0.1629(5) 0.3496(2) 0.0405(14) Uani 1 1 d . . . . .
O13 O 0.4329(4) 0.3353(5) 0.37811(17) 0.0311(12) Uani 1 1 d . . . . .
O14 O 0.2916(5) 0.0616(5) 0.28302(18) 0.0381(14) Uani 1 1 d . . . . .
O15 O 0.1299(5) 0.1082(5) 0.25805(19) 0.0362(13) Uani 1 1 d . . . . .
O16 O 0.0327(4) 0.3477(5) 0.24156(18) 0.0334(12) Uani 1 1 d . . . . .
O17 O 0.1677(5) 0.3432(6) 0.1966(2) 0.0471(16) Uani 1 1 d . . . . .
O18 O -0.0015(4) 0.2183(5) 0.33187(17) 0.0360(14) Uani 1 1 d . . . . .
O19 O 0.0621(3) 0.3246(4) 0.39064(17) 0.0257(11) Uani 1 1 d . . . . .
Dy Dy 0.75730(2) 0.60938(3) 0.59989(2) 0.02400(12) Uani 1 1 d . . . . .
Zn1 Zn 0.34556(5) 0.52887(6) 0.51080(2) 0.01322(17) Uani 1 1 d . . . . .
Zn2 Zn 0.45993(5) 0.57835(7) 0.41051(2) 0.01534(17) Uani 1 1 d . . . . .
Zn3 Zn 0.30877(7) 0.14617(7) 0.34240(3) 0.0258(2) Uani 1 1 d . . . . .
Zn4 Zn 0.10569(6) 0.25696(7) 0.28912(3) 0.02223(19) Uani 1 1 d . . . . .

loop_
_atom_site_aniso_label
_atom_site_aniso_U_11
_atom_site_aniso_U_22
_atom_site_aniso_U_33
_atom_site_aniso_U_23
_atom_site_aniso_U_13
_atom_site_aniso_U_12
C1 0.019(4) 0.076(8) 0.088(8) 0.030(6) 0.005(4) 0.020(4)
C2 0.023(3) 0.018(3) 0.014(3) -0.001(3) -0.009(3) 0.000(3)
C3 0.027(4) 0.029(4) 0.023(4) 0.003(3) -0.019(3) 0.001(3)
C4 0.044(5) 0.051(5) 0.016(4) 0.016(4) -0.016(3) -0.007(4)
C5 0.040(5) 0.051(5) 0.016(4) 0.016(4) -0.007(3) -0.015(4)
C6 0.024(4) 0.027(4) 0.016(3) 0.008(3) -0.011(3) -0.005(3)
C7 0.020(3) 0.018(3) 0.015(3) 0.000(3) -0.006(2) 0.002(3)
C8 0.027(4) 0.034(4) 0.018(3) 0.005(3) 0.000(3) -0.009(3)
C9 0.017(3) 0.035(4) 0.022(4) 0.006(3) -0.004(3) -0.012(3)
C10 0.016(3) 0.033(4) 0.011(3) -0.001(3) -0.002(2) -0.004(3)
C11 0.011(3) 0.035(4) 0.019(3) 0.002(3) 0.003(2) -0.006(3)
C12 0.013(3) 0.029(4) 0.020(3) 0.001(3) -0.002(3) -0.008(3)
C13 0.024(4) 0.028(4) 0.024(4) -0.002(3) -0.002(3) -0.008(3)
C14 0.063(6) 0.041(5) 0.027(4) -0.001(4) 0.016(4) -0.020(4)
C15 0.068(6) 0.032(5) 0.046(5) 0.003(4) 0.018(5) -0.015(4)
C16 0.045(5) 0.030(5) 0.039(5) -0.006(4) 0.006(4) -0.008(4)
C17 0.035(4) 0.026(4) 0.029(4) -0.004(3) -0.006(3) 0.002(3)
C18 0.017(3) 0.032(4) 0.019(3) 0.000(3) -0.008(3) -0.003(3)
C19 0.100(9) 0.032(5) 0.036(5) -0.005(4) -0.009(5) 0.031(5)
C20 0.016(3) 0.019(4) 0.032(4) -0.007(3) -0.006(3) 0.003(3)
C21 0.055(5) 0.024(4) 0.041(5) -0.001(4) -0.007(4) -0.016(4)
C22 0.022(4) 0.035(4) 0.029(4) -0.002(3) -0.001(3) -0.009(3)
C23 0.053(6) 0.085(8) 0.039(5) -0.025(5) 0.018(4) -0.043(6)
C24 0.059(6) 0.065(7) 0.036(5) -0.002(5) -0.019(4) 0.015(5)
C25 0.035(5) 0.037(5) 0.031(4) -0.004(4) -0.008(3) 0.008(4)
C26 0.021(4) 0.097(8) 0.049(6) -0.039(6) 0.003(4) 0.012(5)
C27 0.024(4) 0.051(5) 0.024(4) -0.015(4) -0.003(3) 0.008(4)
C28 0.063(6) 0.047(6) 0.030(5) -0.017(4) -0.001(4) 0.006(5)
C29 0.046(5) 0.025(4) 0.021(4) 0.001(3) 0.001(3) 0.002(4)
C30 0.012(3) 0.056(5) 0.041(5) -0.017(4) -0.008(3) 0.013(3)
C31 0.012(3) 0.021(4) 0.028(4) -0.004(3) 0.000(3) -0.001(3)
N1 0.019(3) 0.028(3) 0.017(3) 0.002(2) -0.005(2) -0.006(2)
N2 0.018(3) 0.029(3) 0.017(3) 0.003(2) -0.001(2) -0.005(2)
O20 0.018(2) 0.019(2) 0.015(2) -0.0009(19) -0.0029(17) 0.0012(18)
O1 0.014(2) 0.035(3) 0.022(2) 0.003(2) -0.0057(18) 0.004(2)
O2 0.014(2) 0.033(3) 0.013(2) 0.005(2) -0.0060(17) -0.0016(19)
O3 0.010(2) 0.025(2) 0.014(2) 0.0027(19) -0.0015(16) -0.0036(18)
O4 0.022(2) 0.030(3) 0.016(2) -0.002(2) -0.0008(18) -0.007(2)
O5 0.035(3) 0.029(3) 0.014(2) -0.001(2) 0.002(2) 0.008(2)
O6 0.053(3) 0.028(3) 0.020(3) -0.006(2) -0.003(2) 0.009(3)
O7 0.041(3) 0.021(3) 0.019(3) 0.001(2) -0.009(2) 0.011(2)
O8 0.018(2) 0.019(2) 0.016(2) -0.0005(19) -0.0044(17) 0.0003(18)
O9 0.011(2) 0.029(3) 0.021(2) -0.007(2) -0.0024(18) 0.0016(19)
O10 0.024(2) 0.028(3) 0.023(3) -0.003(2) -0.004(2) 0.005(2)
O11 0.011(2) 0.016(2) 0.009(2) 0.0015(17) -0.0027(15) 0.0024(16)
O12 0.031(3) 0.052(4) 0.037(3) -0.018(3) -0.009(2) 0.018(3)
O13 0.020(3) 0.049(3) 0.024(3) -0.012(2) -0.003(2) 0.008(2)
O14 0.049(3) 0.039(3) 0.025(3) -0.007(2) -0.011(3) 0.014(3)
O15 0.042(3) 0.032(3) 0.033(3) -0.014(2) -0.009(2) -0.003(3)
O16 0.033(3) 0.037(3) 0.029(3) 0.001(2) -0.007(2) 0.005(2)
O17 0.049(4) 0.061(4) 0.031(3) 0.007(3) -0.001(3) 0.010(3)
O18 0.031(3) 0.057(4) 0.020(3) -0.012(3) 0.001(2) -0.020(3)
O19 0.015(2) 0.035(3) 0.028(3) -0.006(2) -0.0022(19) -0.006(2)
Dy 0.02016(18) 0.0306(2) 0.02074(19) -0.00277(14) -0.00365(13) -0.00135(13)
Zn1 0.0094(3) 0.0196(4) 0.0104(3) -0.0014(3) -0.0022(3) 0.0008(3)
Zn2 0.0118(3) 0.0237(4) 0.0101(3) 0.0022(3) -0.0036(3) -0.0022(3)
Zn3 0.0322(5) 0.0278(5) 0.0166(4) -0.0039(3) -0.0048(3) 0.0100(4)
Zn4 0.0209(4) 0.0286(5) 0.0165(4) -0.0029(3) -0.0052(3) -0.0025(3)

loop_
_atom_type_symbol
_atom_type_description
_atom_type_scat_dispersion_real
_atom_type_scat_dispersion_imag
_atom_type_scat_source
C C 0.0033 0.0016 'International Tables Vol C Tables 4.2.6.8 and 6.1.1.4'
H H 0.0000 0.0000 'International Tables Vol C Tables 4.2.6.8 and 6.1.1.4'
Dy Dy -0.1892 4.4098 'International Tables Vol C Tables 4.2.6.8 and 6.1.1.4'
N N 0.0061 0.0033 'International Tables Vol C Tables 4.2.6.8 and 6.1.1.4'
O O 0.0106 0.0060 'International Tables Vol C Tables 4.2.6.8 and 6.1.1.4'
Zn Zn 0.2839 1.4301 'International Tables Vol C Tables 4.2.6.8 and 6.1.1.4'

loop_
_geom_angle_atom_site_label_1
_geom_angle_atom_site_label_2
_geom_angle_atom_site_label_3
_geom_angle
_geom_angle_site_symmetry_1
_geom_angle_site_symmetry_3
_geom_angle_publ_flag
H1A C1 H1B 109.5 . . ?
H1A C1 H1C 109.5 . . ?
H1B C1 H1C 109.5 . . ?
O1 C1 H1A 109.5 . . ?
O1 C1 H1B 109.5 . . ?
O1 C1 H1C 109.5 . . ?
C3 C2 C7 122.8(7) . . ?
C3 C2 O1 123.9(6) . . ?
O1 C2 C7 113.2(5) . . ?
C2 C3 H3 120.7 . . ?
C2 C3 C4 118.6(7) . . ?
C4 C3 H3 120.7 . . ?
C3 C4 H4 119.6 . . ?
C5 C4 C3 120.7(7) . . ?
C5 C4 H4 119.6 . . ?
C4 C5 H5 119.4 . . ?
C4 C5 C6 121.2(7) . . ?
C6 C5 H5 119.4 . . ?
C5 C6 C8 118.3(6) . . ?
C7 C6 C5 118.9(6) . . ?
C7 C6 C8 122.7(6) . . ?
C6 C7 C2 117.8(6) . . ?
O2 C7 C2 117.9(6) . . ?
O2 C7 C6 124.3(6) . . ?
C6 C8 H8 117.1 . . ?
N1 C8 C6 125.7(6) . . ?
N1 C8 H8 117.1 . . ?
H9A C9 H9B 108.2 . . ?
C10 C9 H9A 109.8 . . ?
C10 C9 H9B 109.8 . . ?
N1 C9 H9A 109.8 . . ?
N1 C9 H9B 109.8 . . ?
N1 C9 C10 109.5(6) . . ?
C9 C10 H10 107.9 . . ?
C11 C10 C9 110.2(6) . . ?
C11 C10 H10 107.9 . . ?
O3 C10 C9 109.6(5) . . ?
O3 C10 H10 107.9 . . ?
O3 C10 C11 113.2(5) . . ?
C10 C11 H11A 108.3 . . ?
C10 C11 H11B 108.3 . . ?
H11A C11 H11B 107.4 . . ?
N2 C11 C10 115.8(6) . . ?
N2 C11 H11A 108.3 . . ?
N2 C11 H11B 108.3 . . ?
N2 C12 C13 118.3(6) . . ?
O4 C12 C13 121.9(6) . . ?
O4 C12 N2 119.8(6) . . ?
C14 C13 C12 120.5(7) . . ?
C18 C13 C12 121.7(6) . . ?
C18 C13 C14 117.7(7) . . ?
C13 C14 H14 119.0 . . ?
C15 C14 C13 122.0(8) . . ?
C15 C14 H14 119.0 . . ?
C14 C15 H15 119.6 . . ?
C14 C15 C16 120.8(8) . . ?
C16 C15 H15 119.6 . . ?
C15 C16 H16 120.8 . . ?
C17 C16 C15 118.3(8) . . ?
C17 C16 H16 120.8 . . ?
C16 C17 C18 123.5(7) . . ?
C16 C17 O6 123.7(7) . . ?
O6 C17 C18 112.8(7) . . ?
C13 C18 C17 117.7(7) . . ?
O5 C18 C13 124.4(7) . . ?
O5 C18 C17 117.9(6) . . ?
H19A C19 H19B 109.5 . . ?
H19A C19 H19C 109.5 . . ?
H19B C19 H19C 109.5 . . ?
O6 C19 H19A 109.5 . . ?
O6 C19 H19B 109.5 . . ?
O6 C19 H19C 109.5 . . ?
O7 C20 C21 118.2(7) . . ?
O7 C20 O8 124.7(6) . . ?
O8 C20 C21 117.1(6) . . ?
C20 C21 H21A 109.5 . . ?
C20 C21 H21B 109.5 . . ?
C20 C21 H21C 109.5 . . ?
H21A C21 H21B 109.5 . . ?
H21A C21 H21C 109.5 . . ?
H21B C21 H21C 109.5 . . ?
O18 C22 C23 116.6(7) . . ?
O19 C22 C23 118.7(7) . . ?
O19 C22 O18 124.6(7) . . ?
C22 C23 H23A 109.5 . . ?
C22 C23 H23B 109.5 . . ?
C22 C23 H23C 109.5 . . ?
H23A C23 H23B 109.5 . . ?
H23A C23 H23C 109.5 . . ?
H23B C23 H23C 109.5 . . ?
H24A C24 H24B 109.5 . . ?
H24A C24 H24C 109.5 . . ?
H24B C24 H24C 109.5 . . ?
C25 C24 H24A 109.5 . . ?
C25 C24 H24B 109.5 . . ?
C25 C24 H24C 109.5 . . ?
O16 C25 C24 116.7(8) . . ?
O17 C25 C24 119.2(8) . . ?
O17 C25 O16 124.1(7) . . ?
H26A C26 H26B 109.5 . . ?
H26A C26 H26C 109.5 . . ?
H26B C26 H26C 109.5 . . ?
C27 C26 H26A 109.5 . . ?
C27 C26 H26B 109.5 . . ?
C27 C26 H26C 109.5 . . ?
O12 C27 C26 116.8(7) . . ?
O13 C27 C26 119.1(8) . . ?
O13 C27 O12 124.1(7) . . ?
H28A C28 H28B 109.5 . . ?
H28A C28 H28C 109.5 . . ?
H28B C28 H28C 109.5 . . ?
C29 C28 H28A 109.5 . . ?
C29 C28 H28B 109.5 . . ?
C29 C28 H28C 109.5 . . ?
O14 C29 C28 116.9(7) . . ?
O15 C29 C28 117.0(7) . . ?
O15 C29 O14 126.1(7) . . ?
H30A C30 H30B 109.5 . . ?
H30A C30 H30C 109.5 . . ?
H30B C30 H30C 109.5 . . ?
C31 C30 H30A 109.5 . . ?
C31 C30 H30B 109.5 . . ?
C31 C30 H30C 109.5 . . ?
O9 C31 C30 117.3(6) . . ?
O10 C31 C30 118.3(6) . . ?
O10 C31 O9 124.4(6) . . ?
C8 N1 C9 120.5(6) . . ?
C8 N1 Zn2 129.8(5) . 3_666 ?
C9 N1 Zn2 109.3(4) . 3_666 ?
C11 N2 H2 118.3 . . ?
C12 N2 C11 123.4(6) . . ?
C12 N2 H2 118.3 . . ?
Dy O20 H20 33.4 3_666 . ?
Zn3 O20 H20 130.2 . . ?
Zn3 O20 Dy 97.62(17) . 3_666 ?
Zn4 O20 H20 107.5 . . ?
Zn4 O20 Dy 120.1(2) . 3_666 ?
Zn4 O20 Zn3 108.0(2) . . ?
C1 O1 Dy 128.4(5) . . ?
C2 O1 C1 117.4(6) . . ?
C2 O1 Dy 113.0(4) . . ?
C7 O2 Dy 122.9(4) . . ?
C7 O2 Zn2 129.8(4) . 3_666 ?
Zn2 O2 Dy 105.19(18) 3_666 . ?
C10 O3 Zn1 121.1(4) . . ?
C10 O3 Zn2 113.3(4) . 3_666 ?
Zn1 O3 Zn2 122.4(2) . 3_666 ?
C12 O4 Dy 142.0(4) . 3_666 ?
C18 O5 Dy 138.5(4) . 3_666 ?
C18 O5 Zn3 120.2(4) . . ?
Zn3 O5 Dy 100.6(2) . 3_666 ?
C17 O6 C19 117.0(7) . . ?
C17 O6 Zn3 113.9(4) . . ?
C19 O6 Zn3 128.1(6) . . ?
C20 O7 Zn2 123.9(4) . . ?
C20 O8 Zn1 125.7(4) . . ?
C31 O9 Zn1 118.6(4) . . ?
C31 O10 Dy 148.3(5) . 3_666 ?
Dy O11 H11 108.5 3_666 . ?
Zn1 O11 H11 108.5 . . ?
Zn1 O11 Dy 112.93(17) . 3_666 ?
Zn1 O11 Zn2 116.1(2) . . ?
Zn2 O11 H11 108.5 . . ?
Zn2 O11 Dy 102.01(16) . 3_666 ?
C27 O12 Zn3 114.2(5) . . ?
C27 O13 Dy 146.9(5) . 3_666 ?
C29 O14 Zn3 128.7(5) . . ?
C29 O15 Zn4 129.5(5) . . ?
C25 O16 Zn4 119.8(5) . . ?
C22 O18 Zn4 123.7(5) . . ?
C22 O19 Dy 149.1(5) . 3_666 ?
O20 Dy O1 70.18(14) 3_666 . ?
O20 Dy O11 131.97(13) 3_666 3_666 ?
O20 Dy O13 69.22(14) 3_666 3_666 ?
O20 Dy Zn2 109.18(10) 3_666 3_666 ?
O20 Dy Zn3 35.74(10) 3_666 3_666 ?
O1 Dy Zn2 92.76(10) . 3_666 ?
O1 Dy Zn3 105.84(11) . 3_666 ?
O2 Dy O20 88.86(15) . 3_666 ?
O2 Dy O1 60.11(14) . . ?
O2 Dy O4 133.70(15) . 3_666 ?
O2 Dy O5 138.71(16) . 3_666 ?
O2 Dy O10 79.27(17) . 3_666 ?
O2 Dy O11 66.82(14) . 3_666 ?
O2 Dy O13 68.71(17) . 3_666 ?
O2 Dy O19 131.66(16) . 3_666 ?
O2 Dy Zn2 33.74(10) . 3_666 ?
O2 Dy Zn3 108.88(11) . 3_666 ?
O4 Dy O20 134.60(16) 3_666 3_666 ?
O4 Dy O1 138.40(15) 3_666 . ?
O4 Dy O11 70.65(14) 3_666 3_666 ?
O4 Dy O13 107.43(16) 3_666 3_666 ?
O4 Dy Zn2 103.94(11) 3_666 3_666 ?
O4 Dy Zn3 103.60(12) 3_666 3_666 ?
O5 Dy O20 68.02(15) 3_666 3_666 ?
O5 Dy O1 132.35(16) 3_666 . ?
O5 Dy O4 68.37(16) 3_666 3_666 ?
O5 Dy O10 139.49(16) 3_666 3_666 ?
O5 Dy O11 103.15(15) 3_666 3_666 ?
O5 Dy O13 71.15(17) 3_666 3_666 ?
O5 Dy O19 78.02(17) 3_666 3_666 ?
O5 Dy Zn2 121.83(12) 3_666 3_666 ?
O5 Dy Zn3 35.43(11) 3_666 3_666 ?
O10 Dy O20 141.38(15) 3_666 3_666 ?
O10 Dy O1 72.05(15) 3_666 . ?
O10 Dy O4 73.64(17) 3_666 3_666 ?
O10 Dy O11 76.29(14) 3_666 3_666 ?
O10 Dy O13 135.72(17) 3_666 3_666 ?
O10 Dy O19 83.10(17) 3_666 3_666 ?
O10 Dy Zn2 80.28(12) 3_666 3_666 ?
O10 Dy Zn3 169.52(12) 3_666 3_666 ?
O11 Dy O1 121.72(14) 3_666 . ?
O11 Dy O13 63.54(14) 3_666 3_666 ?
O11 Dy Zn2 33.74(9) 3_666 3_666 ?
O11 Dy Zn3 112.67(9) 3_666 3_666 ?
O13 Dy O1 113.45(15) 3_666 . ?
O13 Dy Zn2 56.08(12) 3_666 3_666 ?
O13 Dy Zn3 54.72(12) 3_666 3_666 ?
O19 Dy O20 77.76(15) 3_666 3_666 ?
O19 Dy O1 71.68(16) 3_666 . ?
O19 Dy O4 81.55(16) 3_666 3_666 ?
O19 Dy O11 149.02(15) 3_666 3_666 ?
O19 Dy O13 141.15(17) 3_666 3_666 ?
O19 Dy Zn2 160.13(12) 3_666 3_666 ?
O19 Dy Zn3 86.50(12) 3_666 3_666 ?
Zn3 Dy Zn2 110.18(2) 3_666 3_666 ?
O3 Zn1 O8 104.61(18) . . ?
O3 Zn1 O9 113.45(19) . . ?
O3 Zn1 O11 112.82(18) . . ?
O9 Zn1 O8 100.68(19) . . ?
O11 Zn1 O8 100.92(18) . . ?
O11 Zn1 O9 121.07(18) . . ?
N1 Zn2 O2 86.4(2) 3_666 3_666 ?
N1 Zn2 O3 82.09(19) 3_666 3_666 ?
N1 Zn2 Dy 121.93(16) 3_666 3_666 ?
O2 Zn2 O3 157.80(19) 3_666 3_666 ?
O2 Zn2 Dy 41.07(13) 3_666 3_666 ?
O3 Zn2 Dy 135.14(13) 3_666 3_666 ?
O7 Zn2 N1 100.0(2) . 3_666 ?
O7 Zn2 O2 105.0(2) . 3_666 ?
O7 Zn2 O3 95.74(19) . 3_666 ?
O7 Zn2 Dy 113.79(16) . 3_666 ?
O11 Zn2 N1 159.7(2) . 3_666 ?
O11 Zn2 O2 84.44(17) . 3_666 ?
O11 Zn2 O3 100.02(16) . 3_666 ?
O11 Zn2 O7 99.87(19) . . ?
O11 Zn2 Dy 44.26(11) . 3_666 ?
O20 Zn3 O5 86.22(19) . . ?
O20 Zn3 O6 141.0(2) . . ?
O20 Zn3 Dy 46.64(12) . 3_666 ?
O5 Zn3 O6 75.0(2) . . ?
O5 Zn3 Dy 43.98(14) . 3_666 ?
O6 Zn3 Dy 118.07(14) . 3_666 ?
O12 Zn3 O20 111.4(2) . . ?
O12 Zn3 O5 102.4(2) . . ?
O12 Zn3 O6 105.9(2) . . ?
O12 Zn3 O14 101.7(2) . . ?
O12 Zn3 Dy 97.79(17) . 3_666 ?
O14 Zn3 O20 98.5(2) . . ?
O14 Zn3 O5 151.7(2) . . ?
O14 Zn3 O6 84.3(2) . . ?
O14 Zn3 Dy 144.72(16) . 3_666 ?
O20 Zn4 O15 104.9(2) . . ?
O20 Zn4 O18 112.2(2) . . ?
O16 Zn4 O20 126.2(2) . . ?
O16 Zn4 O15 104.2(2) . . ?
O16 Zn4 O18 104.3(2) . . ?
O18 Zn4 O15 102.3(2) . . ?

loop_
_geom_bond_atom_site_label_1
_geom_bond_atom_site_label_2
_geom_bond_distance
_geom_bond_site_symmetry_2
_geom_bond_publ_flag
C1 H1A 0.9600 . ?
C1 H1B 0.9600 . ?
C1 H1C 0.9600 . ?
C1 O1 1.390(9) . ?
C2 C3 1.368(9) . ?
C2 C7 1.420(9) . ?
C2 O1 1.382(8) . ?
C3 H3 0.9300 . ?
C3 C4 1.408(11) . ?
C4 H4 0.9300 . ?
C4 C5 1.362(11) . ?
C5 H5 0.9300 . ?
C5 C6 1.427(9) . ?
C6 C7 1.408(10) . ?
C6 C8 1.444(10) . ?
C7 O2 1.314(8) . ?
C8 H8 0.9300 . ?
C8 N1 1.280(9) . ?
C9 H9A 0.9700 . ?
C9 H9B 0.9700 . ?
C9 C10 1.534(10) . ?
C9 N1 1.461(8) . ?
C10 H10 0.9800 . ?
C10 C11 1.532(9) . ?
C10 O3 1.417(8) . ?
C11 H11A 0.9700 . ?
C11 H11B 0.9700 . ?
C11 N2 1.452(9) . ?
C12 C13 1.497(10) . ?
C12 N2 1.332(9) . ?
C12 O4 1.255(8) . ?
C13 C14 1.418(11) . ?
C13 C18 1.401(10) . ?
C14 H14 0.9300 . ?
C14 C15 1.367(13) . ?
C15 H15 0.9300 . ?
C15 C16 1.374(12) . ?
C16 H16 0.9300 . ?
C16 C17 1.362(12) . ?
C17 C18 1.417(11) . ?
C17 O6 1.400(9) . ?
C18 O5 1.324(9) . ?
C19 H19A 0.9600 . ?
C19 H19B 0.9600 . ?
C19 H19C 0.9600 . ?
C19 O6 1.433(10) . ?
C20 C21 1.511(10) . ?
C20 O7 1.260(9) . ?
C20 O8 1.263(9) . ?
C21 H21A 0.9600 . ?
C21 H21B 0.9600 . ?
C21 H21C 0.9600 . ?
C22 C23 1.494(11) . ?
C22 O18 1.267(9) . ?
C22 O19 1.240(9) . ?
C23 H23A 0.9600 . ?
C23 H23B 0.9600 . ?
C23 H23C 0.9600 . ?
C24 H24A 0.9600 . ?
C24 H24B 0.9600 . ?
C24 H24C 0.9600 . ?
C24 C25 1.499(11) . ?
C25 O16 1.257(10) . ?
C25 O17 1.253(10) . ?
C26 H26A 0.9600 . ?
C26 H26B 0.9600 . ?
C26 H26C 0.9600 . ?
C26 C27 1.501(11) . ?
C27 O12 1.283(10) . ?
C27 O13 1.229(9) . ?
C28 H28A 0.9600 . ?
C28 H28B 0.9600 . ?
C28 H28C 0.9600 . ?
C28 C29 1.510(11) . ?
C29 O14 1.253(10) . ?
C29 O15 1.237(10) . ?
C30 H30A 0.9600 . ?
C30 H30B 0.9600 . ?
C30 H30C 0.9600 . ?
C30 C31 1.504(9) . ?
C31 O9 1.278(8) . ?
C31 O10 1.242(8) . ?
N1 Zn2 2.041(6) 3_666 ?
N2 H2 0.8600 . ?
O20 H20 0.8868 . ?
O20 Dy 2.527(4) 3_666 ?
O20 Zn3 2.030(5) . ?
O20 Zn4 1.947(4) . ?
O1 Dy 2.715(5) . ?
O2 Dy 2.415(5) . ?
O2 Zn2 2.041(4) 3_666 ?
O3 Zn1 1.941(4) . ?
O3 Zn2 2.056(4) 3_666 ?
O4 Dy 2.444(5) 3_666 ?
O5 Dy 2.433(5) 3_666 ?
O5 Zn3 2.032(5) . ?
O6 Zn3 2.203(6) . ?
O7 Zn2 2.036(5) . ?
O8 Zn1 2.017(5) . ?
O9 Zn1 1.958(4) . ?
O10 Dy 2.438(5) 3_666 ?
O11 H11 0.9799 . ?
O11 Dy 2.531(4) 3_666 ?
O11 Zn1 1.950(4) . ?
O11 Zn2 2.014(4) . ?
O12 Zn3 1.964(6) . ?
O13 Dy 2.632(5) 3_666 ?
O14 Zn3 1.979(5) . ?
O15 Zn4 1.994(5) . ?
O16 Zn4 1.933(5) . ?
O18 Zn4 1.949(5) . ?
O19 Dy 2.440(4) 3_666 ?
Dy O20 2.527(4) 3_666 ?
Dy O4 2.444(5) 3_666 ?
Dy O5 2.433(5) 3_666 ?
Dy O10 2.437(5) 3_666 ?
Dy O11 2.531(4) 3_666 ?
Dy O13 2.632(5) 3_666 ?
Dy O19 2.440(4) 3_666 ?
Dy Zn2 3.5472(8) 3_666 ?
Dy Zn3 3.4447(9) 3_666 ?
Zn2 N1 2.041(6) 3_666 ?
Zn2 O2 2.041(4) 3_666 ?
Zn2 O3 2.056(4) 3_666 ?
Zn2 Dy 3.5472(8) 3_666 ?
Zn3 Dy 3.4446(9) 3_666 ?
